data_7049976
loop_
_publ_author_name
'Osawa, Masahisa'
'Yamayoshi, Hiroto'
'Hoshino, Mikio'
'Tanaka, Yuya'
'Akita, Munetaka'

_publ_section_title
;
 Luminescence color alteration induced by trapped solvent molecules in
 crystals of tetrahedral gold(i) complexes: near-unity luminescence mixed
 with thermally activated delayed fluorescence and phosphorescence.
;
_journal_issue 25
_journal_name_full 'Dalton transactions (Cambridge, England : 2003)'
_journal_page_first 9094
_journal_page_last 9103
_journal_paper_doi 10.1039/c9dt01373c
_journal_volume 48
_journal_year 2019
_chemical_formula_moiety 'C92 H112 Au P4, C3 H7, C4 H8 O, Cl, O'
_chemical_formula_sum 'C99 H127 Au Cl O2 P4'
_chemical_formula_weight 1705.31
_space_group_crystal_system monoclinic
_space_group_IT_number 14
_space_group_name_Hall '-P 2yn'
_space_group_name_H-M_alt 'P 1 21/n 1'
_symmetry_space_group_name_Hall '-P 2yn'
_symmetry_space_group_name_H-M 'P 1 21/n 1'
_atom_sites_solution_hydrogens geom
_audit_creation_date 2019-01-06
_audit_creation_method
;
Olex2 1.2
(compiled May 18 2018 14:05:52 for OlexSys, GUI svn.r5506)
;
_audit_update_record
;
2019-03-12 deposited with the CCDC.    2019-05-06 downloaded from the CCDC.
;
_cell_angle_alpha 90
_cell_angle_beta 90.093(2)
_cell_angle_gamma 90
_cell_formula_units_Z 4
_cell_length_a 15.4826(19)
_cell_length_b 21.679(3)
_cell_length_c 27.598(3)
_cell_measurement_reflns_used 9733
_cell_measurement_temperature 90(2)
_cell_measurement_theta_max 28.97
_cell_measurement_theta_min 2.19
_cell_volume 9263(2)
_computing_cell_refinement 'SAINT V8.35A (?, 2016)'
_computing_data_reduction 'SAINT V8.35A (?, 2016)'
_computing_molecular_graphics 'Olex2 (Dolomanov et al., 2009)'
_computing_publication_material 'Olex2 (Dolomanov et al., 2009)'
_computing_structure_refinement 'ShelXL (Sheldrick, 2015)'
_computing_structure_solution 'SHELXT 2014/4 (Sheldrick, 2014)'
_diffrn_ambient_temperature 90(2)
_diffrn_measured_fraction_theta_full 1.000
_diffrn_measured_fraction_theta_max 1.000
_diffrn_measurement_device_type 'Bruker APEX-II CCD'
_diffrn_measurement_method '\f and \w scans'
_diffrn_radiation_type MoK\a
_diffrn_radiation_wavelength 0.71073
_diffrn_reflns_av_R_equivalents 0.0167
_diffrn_reflns_av_unetI/netI 0.0202
_diffrn_reflns_Laue_measured_fraction_full 1.000
_diffrn_reflns_Laue_measured_fraction_max 1.000
_diffrn_reflns_limit_h_max 18
_diffrn_reflns_limit_h_min -17
_diffrn_reflns_limit_k_max 25
_diffrn_reflns_limit_k_min -25
_diffrn_reflns_limit_l_max 32
_diffrn_reflns_limit_l_min -19
_diffrn_reflns_number 44032
_diffrn_reflns_point_group_measured_fraction_full 1.000
_diffrn_reflns_point_group_measured_fraction_max 1.000
_diffrn_reflns_theta_full 25.027
_diffrn_reflns_theta_max 25.026
_diffrn_reflns_theta_min 1.476
_diffrn_standards_number 0
_exptl_absorpt_coefficient_mu 1.732
_exptl_absorpt_correction_T_max 0.917
_exptl_absorpt_correction_T_min 0.781
_exptl_absorpt_correction_type multi-scan
_exptl_absorpt_process_details
;
SADABS-2014/5 (Bruker,2014) was used for absorption correction.
wR2(int) was 0.1334 before and 0.0278 after correction.
The Ratio of minimum to maximum transmission is 0.8270.
The \l/2 correction factor is Not present.
;
_exptl_crystal_colour 'light yellow'
_exptl_crystal_colour_modifier light
_exptl_crystal_colour_primary yellow
_exptl_crystal_density_diffrn 1.223
_exptl_crystal_description block
_exptl_crystal_F_000 3572
_exptl_crystal_size_max 0.508
_exptl_crystal_size_mid 0.119
_exptl_crystal_size_min 0.05
_refine_diff_density_max 5.757
_refine_diff_density_min -2.674
_refine_diff_density_rms 0.108
_refine_ls_extinction_method none
_refine_ls_goodness_of_fit_ref 1.019
_refine_ls_hydrogen_treatment constr
_refine_ls_matrix_type full
_refine_ls_number_parameters 1073
_refine_ls_number_reflns 16370
_refine_ls_number_restraints 262
_refine_ls_restrained_S_all 1.023
_refine_ls_R_factor_all 0.0473
_refine_ls_R_factor_gt 0.0424
_refine_ls_shift/su_max 0.004
_refine_ls_shift/su_mean 0.000
_refine_ls_structure_factor_coef Fsqd
_refine_ls_weighting_details 'w=1/[\s^2^(Fo^2^)+(0.0489P)^2^+52.0775P] where P=(Fo^2^+2Fc^2^)/3'
_refine_ls_weighting_scheme calc
_refine_ls_wR_factor_gt 0.1061
_refine_ls_wR_factor_ref 0.1098
_reflns_Friedel_coverage 0.000
_reflns_number_gt 14842
_reflns_number_total 16370
_reflns_threshold_expression 'I > 2\s(I)'
_cod_data_source_file c9dt01373c2.cif
_cod_data_source_block 1OR
_cod_depositor_comments 'Adding full bibliography for 7049974--7049976.cif.'
_cod_original_cell_volume 9263.4(19)
_cod_database_code 7049976
_shelx_shelxl_version_number 2018/3
_shelx_space_group_comment
;
The symmetry employed for this shelxl refinement is uniquely defined
by the following loop, which should always be used as a source of
symmetry information in preference to the above space-group names.
They are only intended as comments.
;
_olex2_refinement_description
;
1. Fixed Uiso
 At 1.2 times of:
  All C(H) groups, All C(H,H) groups
 At 1.5 times of:
  All C(H,H,H) groups
2. Rigid bond restraints
 C41, C40, C42, C42A, C40A, C41A
 with sigma for 1-2 distances of 0.01 and sigma for 1-3 distances of 0.01
 C98, C99, C96, C97, O1
 with sigma for 1-2 distances of 0.01 and sigma for 1-3 distances of 0.01
 C92, C91, C90, C92A, C91A, C90A
 with sigma for 1-2 distances of 0.01 and sigma for 1-3 distances of 0.01
3. Uiso/Uaniso restraints and constraints
C41 \\sim C40 \\sim C42 \\sim C42A \\sim C40A \\sim C41A: within 1.7A with
sigma of 0.04 and sigma for terminal atoms of 0.08
C98 \\sim C99 \\sim C96 \\sim C97 \\sim O1: within 1.7A with sigma of 0.04 and
sigma for terminal atoms of 0.08
C92 \\sim C91 \\sim C90 \\sim C92A \\sim C91A \\sim C90A: within 1.7A with
sigma of 0.04 and sigma for terminal atoms of 0.08
Uanis(C41A) \\sim Ueq, Uanis(C41) \\sim Ueq, Uanis(C42A) \\sim Ueq, Uanis(C42)
\\sim Ueq, Uanis(C40A) \\sim Ueq, Uanis(C40) \\sim Ueq: with sigma of 0.02 and
sigma for terminal atoms of 0.04
Uanis(C44) \\sim Ueq, Uanis(C46A) \\sim Ueq, Uanis(C46) \\sim Ueq, Uanis(C45A)
\\sim Ueq, Uanis(C45) \\sim Ueq, Uanis(C44A) \\sim Ueq: with sigma of 0.05 and
sigma for terminal atoms of 0.1
Uanis(C79A) \\sim Ueq, Uanis(C79) \\sim Ueq, Uanis(C78A) \\sim Ueq, Uanis(C78)
\\sim Ueq, Uanis(C80) \\sim Ueq, Uanis(C80A) \\sim Ueq: with sigma of 0.05 and
sigma for terminal atoms of 0.1
Uanis(C96) \\sim Ueq, Uanis(O1) \\sim Ueq, Uanis(C99) \\sim Ueq, Uanis(C98)
\\sim Ueq, Uanis(C97) \\sim Ueq: with sigma of 0.01 and sigma for terminal
atoms of 0.02
Uanis(Cl1) \\sim Ueq: with sigma of 0.01 and sigma for terminal atoms of 0.02
Uanis(C90A) \\sim Ueq, Uanis(C90) \\sim Ueq, Uanis(C91) \\sim Ueq, Uanis(C91A)
\\sim Ueq, Uanis(C92) \\sim Ueq, Uanis(C92A) \\sim Ueq: with sigma of 0.01 and
sigma for terminal atoms of 0.02
4. Others
 Sof(C45A)=Sof(H45D)=Sof(H45E)=Sof(H45F)=Sof(C46A)=Sof(H46D)=Sof(H46E)=
 Sof(H46F)=Sof(C44A)=Sof(H44D)=Sof(H44E)=Sof(H44F)=Sof(C80A)=Sof(H80D)=
 Sof(H80E)=Sof(H80F)=Sof(C78A)=Sof(H78D)=Sof(H78E)=Sof(H78F)=Sof(C79A)=
 Sof(H79D)=Sof(H79E)=Sof(H79F)=Sof(C42A)=Sof(H42D)=Sof(H42E)=Sof(H42F)=
 Sof(C40A)=Sof(H40D)=Sof(H40E)=Sof(H40F)=Sof(C41A)=Sof(H41D)=Sof(H41E)=
 Sof(H41F)=Sof(C92A)=Sof(H92D)=Sof(H92E)=Sof(H92F)=Sof(C91A)=Sof(H91D)=
 Sof(H91E)=Sof(H91F)=Sof(C90A)=Sof(H90D)=Sof(H90E)=Sof(H90F)=1-FVAR(1)
 Sof(C92)=Sof(H92A)=Sof(H92B)=Sof(H92C)=Sof(C78)=Sof(H78A)=Sof(H78B)=Sof(H78C)=
 Sof(C80)=Sof(H80A)=Sof(H80B)=Sof(H80C)=Sof(C41)=Sof(H41A)=Sof(H41B)=Sof(H41C)=
 Sof(C40)=Sof(H40A)=Sof(H40B)=Sof(H40C)=Sof(C79)=Sof(H79A)=Sof(H79B)=Sof(H79C)=
 Sof(C42)=Sof(H42A)=Sof(H42B)=Sof(H42C)=Sof(C91)=Sof(H91A)=Sof(H91B)=Sof(H91C)=
 Sof(C46)=Sof(H46A)=Sof(H46B)=Sof(H46C)=Sof(C90)=Sof(H90A)=Sof(H90B)=Sof(H90C)=
 Sof(C45)=Sof(H45A)=Sof(H45B)=Sof(H45C)=Sof(C44)=Sof(H44A)=Sof(H44B)=Sof(H44C)=
 FVAR(1)
5.a Secondary CH2 refined with riding coordinates:
 C95(H95A,H95B), C98(H98A,H98B), C94(H94A,H94B), C99(H99A,H99B), C96(H96A,
 H96B), C97(H97A,H97B)
5.b Me refined with riding coordinates:
 C86(H86A,H86B,H86C), C87(H87A,H87B,H87C), C32(H32A,H32B,H32C), C84(H84A,H84B,
 H84C), C88(H88A,H88B,H88C), C92(H92A,H92B,H92C), C34(H34A,H34B,H34C), C38(H38A,
 H38B,H38C), C37(H37A,H37B,H37C), C83(H83A,H83B,H83C), C82(H82A,H82B,H82C),
 C78(H78A,H78B,H78C), C80(H80A,H80B,H80C), C36(H36A,H36B,H36C), C41(H41A,H41B,
 H41C), C33(H33A,H33B,H33C), C40(H40A,H40B,H40C), C79(H79A,H79B,H79C), C42(H42A,
 H42B,H42C), C91(H91A,H91B,H91C), C46(H46A,H46B,H46C), C93(H93A,H93B,H93C),
 C90(H90A,H90B,H90C), C45(H45A,H45B,H45C), C44(H44A,H44B,H44C), C45A(H45D,H45E,
 H45F), C46A(H46D,H46E,H46F), C44A(H44D,H44E,H44F), C80A(H80D,H80E,H80F),
 C78A(H78D,H78E,H78F), C79A(H79D,H79E,H79F), C42A(H42D,H42E,H42F), C40A(H40D,
 H40E,H40F), C41A(H41D,H41E,H41F), C92A(H92D,H92E,H92F), C91A(H91D,H91E,H91F),
 C90A(H90D,H90E,H90F)
5.c Aromatic/amide H refined with riding coordinates:
 C26(H26), C15(H15), C54(H54), C72(H72), C12(H12), C27(H27), C6(H6), C20(H20),
 C58(H58), C30(H30), C23(H23), C24(H24), C76(H76), C16(H16), C70(H70), C61(H61),
  C18(H18), C29(H29), C66(H66), C75(H75), C3(H3), C52(H52), C64(H64), C57(H57),
 C8(H8), C5(H5), C69(H69), C55(H55), C67(H67), C11(H11), C62(H62), C73(H73),
 C17(H17), C63(H63), C2(H2), C21(H21), C48(H48), C51(H51), C9(H9), C49(H49)
;
_olex2_submission_special_instructions 'No special instructions were received'

loop_
_space_group_symop_operation_xyz
'x, y, z'
'-x+1/2, y+1/2, -z+1/2'
'-x, -y, -z'
'x-1/2, -y-1/2, z-1/2'

loop_
_atom_site_label
_atom_site_type_symbol
_atom_site_fract_x
_atom_site_fract_y
_atom_site_fract_z
_atom_site_U_iso_or_equiv
_atom_site_adp_type
_atom_site_occupancy
_atom_site_site_symmetry_order
_atom_site_calc_flag
_atom_site_refinement_flags_posn
_atom_site_refinement_flags_adp
_atom_site_refinement_flags_occupancy
_atom_site_disorder_assembly
_atom_site_disorder_group
Au1 Au 0.38644(2) 0.42920(2) 0.27494(2) 0.01430(6) Uani 1 1 d . . . . .
P3 P 0.39122(7) 0.53074(5) 0.24305(4) 0.0150(2) Uani 1 1 d . . . . .
P4 P 0.30773(7) 0.47504(5) 0.34111(4) 0.0150(2) Uani 1 1 d . . . . .
P1 P 0.51221(7) 0.36791(5) 0.27084(4) 0.0157(2) Uani 1 1 d . . . . .
P2 P 0.30786(7) 0.33753(5) 0.25430(4) 0.0157(2) Uani 1 1 d . . . . .
C47 C 0.3066(3) 0.55368(19) 0.20080(15) 0.0166(8) Uani 1 1 d . . . . .
C53 C 0.4908(3) 0.56148(18) 0.21783(16) 0.0180(9) Uani 1 1 d . . . . .
C25 C 0.2435(3) 0.33267(19) 0.19964(16) 0.0179(8) Uani 1 1 d . . . . .
C71 C 0.3248(3) 0.45536(19) 0.40439(15) 0.0176(8) Uani 1 1 d . . . . .
C26 C 0.1600(3) 0.3570(2) 0.19761(17) 0.0213(9) Uani 1 1 d . . . . .
H26 H 0.133521 0.371748 0.226387 0.026 Uiso 1 1 calc R . . . .
C15 C 0.3632(3) 0.2172(2) 0.23487(17) 0.0254(10) Uani 1 1 d . . . . .
H15 H 0.303958 0.209053 0.228564 0.030 Uiso 1 1 calc R . . . .
C54 C 0.4992(3) 0.5750(2) 0.16899(17) 0.0247(10) Uani 1 1 d . . . . .
H54 H 0.451856 0.568260 0.147678 0.030 Uiso 1 1 calc R . . . .
C72 C 0.4045(3) 0.4296(2) 0.41732(16) 0.0236(10) Uani 1 1 d . . . . .
H72 H 0.447868 0.424515 0.393357 0.028 Uiso 1 1 calc R . . . .
C12 C 0.6704(3) 0.3583(2) 0.21974(17) 0.0262(10) Uani 1 1 d . . . . .
H12 H 0.692701 0.336784 0.247036 0.031 Uiso 1 1 calc R . . . .
C27 C 0.1157(3) 0.3598(2) 0.15430(17) 0.0247(10) Uani 1 1 d . . . . .
H27 H 0.058060 0.374798 0.154151 0.030 Uiso 1 1 calc R . . . .
C65 C 0.1914(3) 0.47051(19) 0.33088(15) 0.0182(9) Uani 1 1 d . . . . .
C6 C 0.5692(3) 0.3162(2) 0.35900(16) 0.0220(9) Uani 1 1 d . . . . .
H6 H 0.526678 0.285173 0.354442 0.026 Uiso 1 1 calc R . . . .
C20 C 0.2864(3) 0.3094(2) 0.35020(17) 0.0257(10) Uani 1 1 d . . . . .
H20 H 0.343579 0.325098 0.352447 0.031 Uiso 1 1 calc R . . . .
C1 C 0.5806(3) 0.3617(2) 0.32407(15) 0.0181(9) Uani 1 1 d . . . . .
C7 C 0.5867(3) 0.3824(2) 0.22115(15) 0.0204(9) Uani 1 1 d . . . . .
C58 C 0.5610(3) 0.5715(2) 0.24813(17) 0.0264(10) Uani 1 1 d . . . . .
H58 H 0.556965 0.561150 0.281505 0.032 Uiso 1 1 calc R . . . .
C59 C 0.3718(3) 0.58161(19) 0.29535(15) 0.0164(8) Uani 1 1 d . . . . .
C30 C 0.2816(3) 0.3136(2) 0.15615(16) 0.0219(9) Uani 1 1 d . . . . .
H30 H 0.338599 0.297418 0.156473 0.026 Uiso 1 1 calc R . . . .
C23 C 0.1223(3) 0.2615(2) 0.3444(2) 0.0339(12) Uani 1 1 d . . . . .
H23 H 0.066151 0.244095 0.342063 0.041 Uiso 1 1 calc R . . . .
C24 C 0.1636(3) 0.2810(2) 0.30231(18) 0.0263(10) Uani 1 1 d . . . . .
H24 H 0.135557 0.277055 0.271829 0.032 Uiso 1 1 calc R . . . .
C14 C 0.3896(3) 0.27683(19) 0.24783(15) 0.0181(9) Uani 1 1 d . . . . .
C76 C 0.2633(3) 0.4618(2) 0.44043(17) 0.0262(10) Uani 1 1 d . . . . .
H76 H 0.209119 0.479921 0.432841 0.031 Uiso 1 1 calc R . . . .
C16 C 0.4236(3) 0.1701(2) 0.23127(18) 0.0298(11) Uani 1 1 d . . . . .
H16 H 0.405737 0.129835 0.222185 0.036 Uiso 1 1 calc R . . . .
C70 C 0.1541(3) 0.5081(2) 0.29540(17) 0.0236(9) Uani 1 1 d . . . . .
H70 H 0.187795 0.539465 0.280563 0.028 Uiso 1 1 calc R . . . .
C61 C 0.3073(3) 0.5979(2) 0.37372(17) 0.0262(10) Uani 1 1 d . . . . .
H61 H 0.277322 0.582503 0.401179 0.031 Uiso 1 1 calc R . . . .
C4 C 0.6833(3) 0.3609(2) 0.40850(16) 0.0267(10) Uani 1 1 d . . . . .
C68 C 0.0165(3) 0.4551(2) 0.30241(17) 0.0233(9) Uani 1 1 d . . . . .
C56 C 0.6459(3) 0.6109(2) 0.18134(18) 0.0277(10) Uani 1 1 d . . . . .
C18 C 0.5363(3) 0.2404(2) 0.25414(17) 0.0250(10) Uani 1 1 d . . . . .
H18 H 0.595558 0.247912 0.261019 0.030 Uiso 1 1 calc R . . . .
C29 C 0.2374(3) 0.3181(2) 0.11276(16) 0.0233(9) Uani 1 1 d . . . . .
H29 H 0.264716 0.305172 0.083705 0.028 Uiso 1 1 calc R . . . .
C19 C 0.2464(3) 0.3063(2) 0.30508(16) 0.0221(9) Uani 1 1 d . . . . .
C66 C 0.1398(3) 0.4251(2) 0.35131(17) 0.0239(10) Uani 1 1 d . . . . .
H66 H 0.163556 0.398430 0.375165 0.029 Uiso 1 1 calc R . . . .
C75 C 0.2796(3) 0.4422(2) 0.48743(17) 0.0288(11) Uani 1 1 d . . . . .
H75 H 0.235524 0.446254 0.511144 0.035 Uiso 1 1 calc R . . . .
C50 C 0.1661(3) 0.5869(2) 0.14071(16) 0.0214(9) Uani 1 1 d . . . . .
C28 C 0.1530(3) 0.3414(2) 0.11073(16) 0.0230(9) Uani 1 1 d . . . . .
C3 C 0.6916(3) 0.4069(2) 0.37368(18) 0.0299(11) Uani 1 1 d . . . . .
H3 H 0.733175 0.438531 0.378388 0.036 Uiso 1 1 calc R . . . .
C52 C 0.2901(3) 0.6147(2) 0.18906(18) 0.0266(10) Uani 1 1 d . . . . .
H52 H 0.326990 0.646038 0.201413 0.032 Uiso 1 1 calc R . . . .
C64 C 0.3947(3) 0.6439(2) 0.29403(16) 0.0216(9) Uani 1 1 d . . . . .
H64 H 0.425153 0.659682 0.266878 0.026 Uiso 1 1 calc R . . . .
C57 C 0.6371(3) 0.5964(2) 0.23017(17) 0.0287(11) Uani 1 1 d . . . . .
H57 H 0.684069 0.603597 0.251626 0.034 Uiso 1 1 calc R . . . .
C8 C 0.5563(3) 0.4146(2) 0.18126(17) 0.0284(10) Uani 1 1 d . . . . .
H8 H 0.499870 0.431795 0.181832 0.034 Uiso 1 1 calc R . . . .
C5 C 0.6198(3) 0.3163(2) 0.40054(17) 0.0260(10) Uani 1 1 d . . . . .
H5 H 0.611036 0.285055 0.424199 0.031 Uiso 1 1 calc R . . . .
C69 C 0.0690(3) 0.5003(2) 0.28160(17) 0.0248(10) Uani 1 1 d . . . . .
H69 H 0.045457 0.526397 0.257274 0.030 Uiso 1 1 calc R . . . .
C74 C 0.3586(3) 0.4167(2) 0.50078(17) 0.0289(11) Uani 1 1 d . . . . .
C22 C 0.1608(4) 0.2667(2) 0.38990(19) 0.0354(12) Uani 1 1 d . . . . .
C60 C 0.3300(3) 0.55778(19) 0.33608(15) 0.0171(8) Uani 1 1 d . . . . .
C55 C 0.5766(3) 0.5985(2) 0.15090(17) 0.0283(10) Uani 1 1 d . . . . .
H55 H 0.582044 0.606122 0.117138 0.034 Uiso 1 1 calc R . . . .
C67 C 0.0543(3) 0.4180(2) 0.33753(18) 0.0280(10) Uani 1 1 d . . . . .
H67 H 0.020474 0.386870 0.352564 0.034 Uiso 1 1 calc R . . . .
C11 C 0.7208(3) 0.3654(2) 0.17882(18) 0.0306(11) Uani 1 1 d . . . . .
H11 H 0.777486 0.348583 0.178352 0.037 Uiso 1 1 calc R . . . .
C62 C 0.3283(4) 0.6597(2) 0.37117(17) 0.0312(11) Uani 1 1 d . . . . .
H62 H 0.311703 0.686655 0.396643 0.037 Uiso 1 1 calc R . . . .
C73 C 0.4208(3) 0.4115(3) 0.46437(18) 0.0320(11) Uani 1 1 d . . . . .
H73 H 0.475985 0.395118 0.472242 0.038 Uiso 1 1 calc R . . . .
C17 C 0.5097(3) 0.1819(2) 0.24090(18) 0.0305(11) Uani 1 1 d . . . . .
H17 H 0.550883 0.149582 0.238394 0.037 Uiso 1 1 calc R . . . .
C63 C 0.3734(3) 0.6828(2) 0.33191(17) 0.0276(10) Uani 1 1 d . . . . .
H63 H 0.389570 0.725014 0.330968 0.033 Uiso 1 1 calc R . . . .
C2 C 0.6410(3) 0.4078(2) 0.33252(17) 0.0259(10) Uani 1 1 d . . . . .
H2 H 0.647539 0.440287 0.309718 0.031 Uiso 1 1 calc R . . . .
C13 C 0.4765(3) 0.28890(19) 0.25750(15) 0.0184(9) Uani 1 1 d . . . . .
C21 C 0.2448(3) 0.2901(2) 0.39192(18) 0.0315(11) Uani 1 1 d . . . . .
H21 H 0.273690 0.292786 0.422237 0.038 Uiso 1 1 calc R . . . .
C85 C -0.0783(3) 0.4482(2) 0.28684(19) 0.0293(11) Uani 1 1 d . . . . .
C48 C 0.2526(3) 0.5092(2) 0.18111(19) 0.0331(12) Uani 1 1 d . . . . .
H48 H 0.263018 0.466870 0.187835 0.040 Uiso 1 1 calc R . . . .
C51 C 0.2217(3) 0.6309(2) 0.15994(18) 0.0288(11) Uani 1 1 d . . . . .
H51 H 0.212132 0.673263 0.152802 0.035 Uiso 1 1 calc R . . . .
C10 C 0.6900(4) 0.3970(3) 0.13807(18) 0.0351(12) Uani 1 1 d . . . . .
C77 C 0.0902(3) 0.6050(2) 0.10817(17) 0.0290(11) Uani 1 1 d . . . . .
C86 C -0.1164(3) 0.3867(2) 0.3037(2) 0.0344(12) Uani 1 1 d . . . . .
H86A H -0.083504 0.352631 0.289430 0.052 Uiso 1 1 calc R . . . .
H86B H -0.113249 0.384161 0.339107 0.052 Uiso 1 1 calc R . . . .
H86C H -0.176845 0.383930 0.293338 0.052 Uiso 1 1 calc R . . . .
C9 C 0.6080(4) 0.4220(3) 0.14013(19) 0.0373(12) Uani 1 1 d . . . . .
H9 H 0.586349 0.444610 0.113209 0.045 Uiso 1 1 calc R . . . .
C43 C 0.1040(3) 0.3451(2) 0.06270(18) 0.0321(11) Uani 1 1 d . . . . .
C49 C 0.1840(4) 0.5256(2) 0.15189(19) 0.0359(12) Uani 1 1 d . . . . .
H49 H 0.147957 0.494199 0.139001 0.043 Uiso 1 1 calc R . . . .
C87 C -0.1295(3) 0.5017(3) 0.3091(3) 0.0450(15) Uani 1 1 d . . . . .
H87A H -0.104903 0.540998 0.298193 0.067 Uiso 1 1 calc R . . . .
H87B H -0.189969 0.499070 0.298714 0.067 Uiso 1 1 calc R . . . .
H87C H -0.126373 0.499301 0.344483 0.067 Uiso 1 1 calc R . . . .
C39 C 0.1123(4) 0.2476(3) 0.4361(2) 0.0432(14) Uani 1 1 d . . . . .
C89 C 0.3769(4) 0.3927(3) 0.55213(19) 0.0435(14) Uani 1 1 d . . . . .
C32 C 0.6855(4) 0.3685(3) 0.49799(19) 0.0498(16) Uani 1 1 d . . . . .
H32A H 0.657419 0.408928 0.495672 0.075 Uiso 1 1 calc R . . . .
H32B H 0.641396 0.336215 0.500036 0.075 Uiso 1 1 calc R . . . .
H32C H 0.721961 0.367259 0.527036 0.075 Uiso 1 1 calc R . . . .
C31 C 0.7406(3) 0.3580(3) 0.45364(18) 0.0357(12) Uani 1 1 d . . . . .
C84 C 0.7390(4) 0.6359(3) 0.1082(2) 0.0452(14) Uani 1 1 d . . . . .
H84A H 0.688376 0.652755 0.091520 0.068 Uiso 1 1 calc R . . . .
H84B H 0.790913 0.657959 0.097683 0.068 Uiso 1 1 calc R . . . .
H84C H 0.744850 0.591973 0.100461 0.068 Uiso 1 1 calc R . . . .
C81 C 0.7280(3) 0.6436(3) 0.16288(19) 0.0368(12) Uani 1 1 d . . . . .
C35 C 0.7476(4) 0.4034(3) 0.0931(2) 0.0512(16) Uani 1 1 d . . . . .
C88 C -0.0859(4) 0.4506(3) 0.2313(2) 0.0499(16) Uani 1 1 d . . . . .
H88A H -0.061857 0.489606 0.219487 0.075 Uiso 1 1 calc R . . . .
H88B H -0.053762 0.416073 0.217173 0.075 Uiso 1 1 calc R . . . .
H88C H -0.146787 0.447655 0.221939 0.075 Uiso 1 1 calc R . . . .
C92 C 0.2969(10) 0.3968(8) 0.5850(6) 0.046(4) Uani 0.607(8) 1 d . U P A 1
H92A H 0.276868 0.439691 0.586329 0.068 Uiso 0.607(8) 1 calc R . P A 1
H92B H 0.250859 0.370667 0.571824 0.068 Uiso 0.607(8) 1 calc R . P A 1
H92C H 0.311961 0.382831 0.617664 0.068 Uiso 0.607(8) 1 calc R . P A 1
C34 C 0.8108(4) 0.4082(4) 0.4533(2) 0.0610(19) Uani 1 1 d . . . . .
H34A H 0.847827 0.402712 0.424906 0.092 Uiso 1 1 calc R . . . .
H34B H 0.783434 0.448937 0.452032 0.092 Uiso 1 1 calc R . . . .
H34C H 0.845712 0.404922 0.482853 0.092 Uiso 1 1 calc R . . . .
C38 C 0.7726(4) 0.3384(4) 0.0756(2) 0.061(2) Uani 1 1 d . . . . .
H38A H 0.720311 0.315458 0.066966 0.091 Uiso 1 1 calc R . . . .
H38B H 0.810144 0.341774 0.047165 0.091 Uiso 1 1 calc R . . . .
H38C H 0.803348 0.316681 0.101559 0.091 Uiso 1 1 calc R . . . .
C37 C 0.8287(5) 0.4392(4) 0.1066(3) 0.074(3) Uani 1 1 d . . . . .
H37A H 0.858909 0.417985 0.132959 0.111 Uiso 1 1 calc R . . . .
H37B H 0.866804 0.441969 0.078305 0.111 Uiso 1 1 calc R . . . .
H37C H 0.812689 0.480860 0.117082 0.111 Uiso 1 1 calc R . . . .
C83 C 0.7192(4) 0.7128(3) 0.1752(2) 0.0552(17) Uani 1 1 d . . . . .
H83A H 0.712141 0.717688 0.210294 0.083 Uiso 1 1 calc R . . . .
H83B H 0.771278 0.734711 0.164707 0.083 Uiso 1 1 calc R . . . .
H83C H 0.668712 0.729866 0.158511 0.083 Uiso 1 1 calc R . . . .
C82 C 0.8077(4) 0.6170(4) 0.1884(2) 0.061(2) Uani 1 1 d . . . . .
H82A H 0.801342 0.621673 0.223551 0.091 Uiso 1 1 calc R . . . .
H82B H 0.813353 0.573117 0.180409 0.091 Uiso 1 1 calc R . . . .
H82C H 0.859415 0.639103 0.177630 0.091 Uiso 1 1 calc R . . . .
C78 C 0.0112(7) 0.5666(6) 0.1259(5) 0.038(3) Uani 0.607(8) 1 d . U P A 1
H78A H 0.024900 0.522560 0.123979 0.057 Uiso 0.607(8) 1 calc R . P A 1
H78B H -0.002115 0.577634 0.159467 0.057 Uiso 0.607(8) 1 calc R . P A 1
H78C H -0.038865 0.575580 0.105260 0.057 Uiso 0.607(8) 1 calc R . P A 1
C80 C 0.0696(15) 0.6712(13) 0.1110(10) 0.057(7) Uani 0.607(8) 1 d . U P A 1
H80A H 0.057159 0.682320 0.144676 0.086 Uiso 0.607(8) 1 calc R . P A 1
H80B H 0.119024 0.695272 0.099407 0.086 Uiso 0.607(8) 1 calc R . P A 1
H80C H 0.019042 0.680029 0.090771 0.086 Uiso 0.607(8) 1 calc R . P A 1
C36 C 0.7012(6) 0.4370(4) 0.0519(2) 0.082(3) Uani 1 1 d . . . . .
H36A H 0.648901 0.414257 0.042952 0.123 Uiso 1 1 calc R . . . .
H36B H 0.685476 0.478666 0.062520 0.123 Uiso 1 1 calc R . . . .
H36C H 0.739592 0.439775 0.023743 0.123 Uiso 1 1 calc R . . . .
C95 C 0.4713(7) 0.5038(5) 0.0238(3) 0.095(3) Uani 1 1 d . . . . .
H95A H 0.436431 0.541900 0.020973 0.113 Uiso 1 1 calc R . . . .
H95B H 0.509766 0.508290 0.052209 0.113 Uiso 1 1 calc R . . . .
C41 C 0.1029(10) 0.1784(7) 0.4374(6) 0.047(4) Uani 0.607(8) 1 d . U P A 1
H41A H 0.160141 0.159261 0.435696 0.070 Uiso 0.607(8) 1 calc R . P A 1
H41B H 0.074578 0.166215 0.467689 0.070 Uiso 0.607(8) 1 calc R . P A 1
H41C H 0.067890 0.164851 0.409828 0.070 Uiso 0.607(8) 1 calc R . P A 1
C33 C 0.7854(5) 0.2955(4) 0.4559(3) 0.073(2) Uani 1 1 d . . . . .
H33A H 0.820694 0.289816 0.426810 0.109 Uiso 1 1 calc R . . . .
H33B H 0.822489 0.293831 0.484703 0.109 Uiso 1 1 calc R . . . .
H33C H 0.741924 0.262787 0.457704 0.109 Uiso 1 1 calc R . . . .
C98 C 0.5302(6) 0.2520(5) 0.1201(3) 0.085(2) Uani 1 1 d . U . . .
H98A H 0.502670 0.257112 0.152194 0.102 Uiso 1 1 calc R . . . .
H98B H 0.590197 0.267468 0.122447 0.102 Uiso 1 1 calc R . . . .
C40 C 0.1650(7) 0.2665(5) 0.4838(3) 0.038(2) Uani 0.607(8) 1 d . U P A 1
H40A H 0.220776 0.245180 0.484124 0.058 Uiso 0.607(8) 1 calc R . P A 1
H40B H 0.174600 0.311223 0.483977 0.058 Uiso 0.607(8) 1 calc R . P A 1
H40C H 0.131837 0.254793 0.512608 0.058 Uiso 0.607(8) 1 calc R . P A 1
C79 C 0.1107(9) 0.5829(8) 0.0570(4) 0.055(3) Uani 0.607(8) 1 d . U P A 1
H79A H 0.123745 0.538640 0.057681 0.083 Uiso 0.607(8) 1 calc R . P A 1
H79B H 0.060776 0.590259 0.035935 0.083 Uiso 0.607(8) 1 calc R . P A 1
H79C H 0.160758 0.605502 0.044570 0.083 Uiso 0.607(8) 1 calc R . P A 1
C42 C 0.0293(7) 0.2818(7) 0.4386(4) 0.060(4) Uani 0.607(8) 1 d . U P A 1
H42A H 0.040677 0.326260 0.437505 0.090 Uiso 0.607(8) 1 calc R . P A 1
H42B H -0.007133 0.270180 0.410958 0.090 Uiso 0.607(8) 1 calc R . P A 1
H42C H -0.000444 0.271544 0.468819 0.090 Uiso 0.607(8) 1 calc R . P A 1
C91 C 0.4064(10) 0.3282(8) 0.5503(6) 0.063(4) Uani 0.607(8) 1 d . U P A 1
H91A H 0.417733 0.313500 0.583310 0.095 Uiso 0.607(8) 1 calc R . P A 1
H91B H 0.361542 0.302579 0.535351 0.095 Uiso 0.607(8) 1 calc R . P A 1
H91C H 0.459443 0.325623 0.531154 0.095 Uiso 0.607(8) 1 calc R . P A 1
C46 C 0.0147(7) 0.3773(6) 0.0705(4) 0.054(3) Uani 0.607(8) 1 d . U P A 1
H46A H 0.023904 0.419869 0.081241 0.081 Uiso 0.607(8) 1 calc R . P A 1
H46B H -0.017764 0.377272 0.040016 0.081 Uiso 0.607(8) 1 calc R . P A 1
H46C H -0.018045 0.354816 0.095254 0.081 Uiso 0.607(8) 1 calc R . P A 1
C93 C 0.3680(10) 0.4585(7) 0.0784(4) 0.142(6) Uani 1 1 d . . . . .
H93A H 0.327747 0.425289 0.086626 0.212 Uiso 1 1 calc R . . . .
H93B H 0.412895 0.461354 0.103381 0.212 Uiso 1 1 calc R . . . .
H93C H 0.336610 0.497710 0.076565 0.212 Uiso 1 1 calc R . . . .
C90 C 0.4487(8) 0.4361(7) 0.5738(4) 0.052(3) Uani 0.607(8) 1 d . U P A 1
H90A H 0.427368 0.478613 0.574527 0.078 Uiso 0.607(8) 1 calc R . P A 1
H90B H 0.462927 0.422699 0.606737 0.078 Uiso 0.607(8) 1 calc R . P A 1
H90C H 0.500493 0.433904 0.553471 0.078 Uiso 0.607(8) 1 calc R . P A 1
C94 C 0.4072(11) 0.4457(8) 0.0325(5) 0.167(7) Uani 1 1 d . . . . .
H94A H 0.363156 0.443143 0.006548 0.201 Uiso 1 1 calc R . . . .
H94B H 0.439980 0.406530 0.033553 0.201 Uiso 1 1 calc R . . . .
C45 C 0.1559(8) 0.3836(6) 0.0278(4) 0.060(3) Uani 0.607(8) 1 d . U P A 1
H45A H 0.164583 0.424883 0.041463 0.090 Uiso 0.607(8) 1 calc R . P A 1
H45B H 0.212128 0.364020 0.022394 0.090 Uiso 0.607(8) 1 calc R . P A 1
H45C H 0.124840 0.386898 -0.003015 0.090 Uiso 0.607(8) 1 calc R . P A 1
C99 C 0.5315(8) 0.1842(5) 0.1068(4) 0.105(3) Uani 1 1 d . U . . .
H99A H 0.545181 0.158301 0.135367 0.125 Uiso 1 1 calc R . . . .
H99B H 0.574259 0.175840 0.080988 0.125 Uiso 1 1 calc R . . . .
C96 C 0.4217(9) 0.2434(7) 0.0688(5) 0.131(4) Uani 1 1 d . U . . .
H96A H 0.421618 0.242650 0.032919 0.157 Uiso 1 1 calc R . . . .
H96B H 0.363639 0.256944 0.079357 0.157 Uiso 1 1 calc R . . . .
C97 C 0.4833(8) 0.2882(7) 0.0845(4) 0.123(3) Uani 1 1 d . U . . .
H97A H 0.455102 0.324517 0.099381 0.148 Uiso 1 1 calc R . . . .
H97B H 0.521205 0.301803 0.057725 0.148 Uiso 1 1 calc R . . . .
C44 C 0.0861(11) 0.2816(5) 0.0467(5) 0.082(5) Uani 0.607(8) 1 d . U P A 1
H44A H 0.052159 0.260277 0.071549 0.123 Uiso 0.607(8) 1 calc R . P A 1
H44B H 0.053391 0.282607 0.016284 0.123 Uiso 0.607(8) 1 calc R . P A 1
H44C H 0.140679 0.259729 0.041693 0.123 Uiso 0.607(8) 1 calc R . P A 1
O1 O 0.4379(8) 0.1724(6) 0.0886(4) 0.187(4) Uani 1 1 d . U . . .
C45A C 0.0782(10) 0.4096(6) 0.0510(5) 0.037(4) Uani 0.393(8) 1 d . U P A 2
H45D H 0.046970 0.410226 0.020085 0.055 Uiso 0.393(8) 1 calc R . P A 2
H45E H 0.040650 0.425535 0.076694 0.055 Uiso 0.393(8) 1 calc R . P A 2
H45F H 0.129866 0.435481 0.048554 0.055 Uiso 0.393(8) 1 calc R . P A 2
C46A C 0.0254(10) 0.3018(7) 0.0638(5) 0.036(3) Uani 0.393(8) 1 d . U P A 2
H46D H 0.044410 0.259826 0.071525 0.054 Uiso 0.393(8) 1 calc R . P A 2
H46E H -0.015493 0.315964 0.088457 0.054 Uiso 0.393(8) 1 calc R . P A 2
H46F H -0.002948 0.301962 0.031971 0.054 Uiso 0.393(8) 1 calc R . P A 2
C44A C 0.1621(11) 0.3226(7) 0.0170(5) 0.044(4) Uani 0.393(8) 1 d . U P A 2
H44D H 0.181428 0.280134 0.022430 0.066 Uiso 0.393(8) 1 calc R . P A 2
H44E H 0.127508 0.324552 -0.012691 0.066 Uiso 0.393(8) 1 calc R . P A 2
H44F H 0.212538 0.349662 0.013804 0.066 Uiso 0.393(8) 1 calc R . P A 2
C80A C 0.047(2) 0.6676(18) 0.1243(16) 0.048(9) Uani 0.393(8) 1 d . U P A 2
H80D H 0.091763 0.698596 0.130007 0.072 Uiso 0.393(8) 1 calc R . P A 2
H80E H 0.007725 0.681980 0.098796 0.072 Uiso 0.393(8) 1 calc R . P A 2
H80F H 0.014140 0.660962 0.154271 0.072 Uiso 0.393(8) 1 calc R . P A 2
C78A C 0.0195(15) 0.5609(11) 0.1004(8) 0.050(6) Uani 0.393(8) 1 d . U P A 2
H78D H -0.023786 0.579246 0.078815 0.076 Uiso 0.393(8) 1 calc R . P A 2
H78E H 0.042405 0.523192 0.085571 0.076 Uiso 0.393(8) 1 calc R . P A 2
H78F H -0.007293 0.550773 0.131523 0.076 Uiso 0.393(8) 1 calc R . P A 2
C79A C 0.1282(11) 0.6238(13) 0.0575(6) 0.054(6) Uani 0.393(8) 1 d . U P A 2
H79D H 0.175523 0.653239 0.062180 0.081 Uiso 0.393(8) 1 calc R . P A 2
H79E H 0.150042 0.586987 0.040951 0.081 Uiso 0.393(8) 1 calc R . P A 2
H79F H 0.082765 0.642894 0.037835 0.081 Uiso 0.393(8) 1 calc R . P A 2
C42A C 0.0068(13) 0.2315(15) 0.4203(8) 0.090(8) Uani 0.393(8) 1 d . U P A 2
H42D H 0.005410 0.195147 0.399236 0.135 Uiso 0.393(8) 1 calc R . P A 2
H42E H -0.026863 0.223298 0.449661 0.135 Uiso 0.393(8) 1 calc R . P A 2
H42F H -0.017962 0.266881 0.403135 0.135 Uiso 0.393(8) 1 calc R . P A 2
C40A C 0.100(2) 0.2997(13) 0.4654(9) 0.112(10) Uani 0.393(8) 1 d . U P A 2
H40D H 0.082429 0.334687 0.445292 0.169 Uiso 0.393(8) 1 calc R . P A 2
H40E H 0.055301 0.291049 0.489491 0.169 Uiso 0.393(8) 1 calc R . P A 2
H40F H 0.154406 0.309703 0.482056 0.169 Uiso 0.393(8) 1 calc R . P A 2
C41A C 0.138(2) 0.1876(17) 0.4493(13) 0.098(11) Uani 0.393(8) 1 d . U P A 2
H41D H 0.140281 0.161558 0.420309 0.147 Uiso 0.393(8) 1 calc R . P A 2
H41E H 0.194737 0.189027 0.464671 0.147 Uiso 0.393(8) 1 calc R . P A 2
H41F H 0.095632 0.170373 0.472106 0.147 Uiso 0.393(8) 1 calc R . P A 2
C92A C 0.314(3) 0.4184(17) 0.5894(14) 0.088(11) Uani 0.393(8) 1 d . U P A 2
H92D H 0.255027 0.414616 0.577151 0.131 Uiso 0.393(8) 1 calc R . P A 2
H92E H 0.319879 0.395227 0.619717 0.131 Uiso 0.393(8) 1 calc R . P A 2
H92F H 0.327464 0.461968 0.595315 0.131 Uiso 0.393(8) 1 calc R . P A 2
C91A C 0.3609(19) 0.3196(14) 0.5515(11) 0.087(9) Uani 0.393(8) 1 d . U P A 2
H91D H 0.301557 0.311158 0.541008 0.130 Uiso 0.393(8) 1 calc R . P A 2
H91E H 0.401484 0.300136 0.529063 0.130 Uiso 0.393(8) 1 calc R . P A 2
H91F H 0.369744 0.302978 0.584173 0.130 Uiso 0.393(8) 1 calc R . P A 2
C90A C 0.4679(14) 0.3971(12) 0.5686(7) 0.066(6) Uani 0.393(8) 1 d . U P A 2
H90D H 0.506032 0.380046 0.543598 0.098 Uiso 0.393(8) 1 calc R . P A 2
H90E H 0.482765 0.440419 0.574286 0.098 Uiso 0.393(8) 1 calc R . P A 2
H90F H 0.475181 0.373677 0.598687 0.098 Uiso 0.393(8) 1 calc R . P A 2
Cl1 Cl 0.91831(18) 0.26985(12) 0.18020(16) 0.1466(16) Uani 1 1 d . U . . .
O3 O 0.9792(4) 0.2342(3) 0.2716(2) 0.0879(18) Uani 1 1 d . . . . .

loop_
_atom_site_aniso_label
_atom_site_aniso_U_11
_atom_site_aniso_U_22
_atom_site_aniso_U_33
_atom_site_aniso_U_23
_atom_site_aniso_U_13
_atom_site_aniso_U_12
Au1 0.01508(9) 0.01086(9) 0.01696(9) -0.00030(6) -0.00009(6) -0.00031(6)
P3 0.0167(5) 0.0121(5) 0.0163(5) 0.0002(4) 0.0013(4) -0.0012(4)
P4 0.0159(5) 0.0119(5) 0.0172(5) 0.0012(4) 0.0014(4) 0.0004(4)
P1 0.0138(5) 0.0151(5) 0.0181(5) -0.0019(4) -0.0003(4) -0.0004(4)
P2 0.0154(5) 0.0122(5) 0.0196(5) -0.0009(4) 0.0001(4) -0.0014(4)
C47 0.018(2) 0.015(2) 0.017(2) 0.0012(16) 0.0021(16) -0.0005(16)
C53 0.019(2) 0.012(2) 0.023(2) 0.0004(16) 0.0034(17) -0.0015(16)
C25 0.018(2) 0.011(2) 0.025(2) 0.0001(16) -0.0006(17) -0.0034(16)
C71 0.022(2) 0.014(2) 0.017(2) 0.0011(16) 0.0001(17) -0.0012(17)
C26 0.020(2) 0.017(2) 0.028(2) -0.0032(18) -0.0004(18) -0.0008(17)
C15 0.026(2) 0.019(2) 0.031(2) -0.0005(19) -0.0054(19) -0.0023(19)
C54 0.021(2) 0.030(3) 0.023(2) 0.0010(19) 0.0001(18) -0.0050(19)
C72 0.019(2) 0.031(3) 0.021(2) 0.0015(18) 0.0011(18) 0.0012(18)
C12 0.022(2) 0.028(2) 0.029(2) -0.003(2) 0.0025(19) -0.0029(19)
C27 0.018(2) 0.019(2) 0.037(3) -0.0012(19) -0.0031(19) 0.0027(17)
C65 0.016(2) 0.015(2) 0.023(2) -0.0003(17) 0.0020(17) 0.0010(16)
C6 0.020(2) 0.020(2) 0.025(2) -0.0009(18) 0.0010(18) 0.0002(18)
C20 0.033(3) 0.013(2) 0.031(3) 0.0022(18) 0.004(2) 0.0021(18)
C1 0.014(2) 0.022(2) 0.018(2) -0.0055(17) -0.0007(16) 0.0031(17)
C7 0.022(2) 0.020(2) 0.019(2) -0.0053(17) 0.0040(17) -0.0012(18)
C58 0.026(2) 0.030(3) 0.023(2) 0.0051(19) 0.0009(19) -0.004(2)
C59 0.018(2) 0.015(2) 0.016(2) -0.0010(16) -0.0028(16) 0.0009(16)
C30 0.020(2) 0.017(2) 0.029(2) 0.0002(18) -0.0003(18) 0.0018(17)
C23 0.038(3) 0.016(2) 0.047(3) -0.003(2) 0.020(2) -0.006(2)
C24 0.031(3) 0.017(2) 0.031(3) -0.0048(19) 0.007(2) -0.0032(19)
C14 0.022(2) 0.014(2) 0.018(2) 0.0009(16) -0.0012(17) 0.0006(17)
C76 0.025(2) 0.027(2) 0.027(2) 0.0029(19) 0.0026(19) 0.0062(19)
C16 0.040(3) 0.013(2) 0.036(3) -0.0027(19) -0.009(2) 0.000(2)
C70 0.021(2) 0.020(2) 0.030(2) 0.0070(19) -0.0001(18) -0.0034(18)
C61 0.035(3) 0.020(2) 0.024(2) -0.0014(19) 0.008(2) 0.002(2)
C4 0.022(2) 0.036(3) 0.022(2) -0.009(2) -0.0024(18) 0.005(2)
C68 0.016(2) 0.023(2) 0.030(2) 0.0029(19) 0.0033(18) -0.0005(18)
C56 0.024(2) 0.027(3) 0.032(3) 0.003(2) 0.005(2) -0.003(2)
C18 0.023(2) 0.023(2) 0.029(2) -0.0034(19) -0.0058(19) 0.0058(19)
C29 0.027(2) 0.020(2) 0.023(2) 0.0004(18) 0.0010(18) -0.0006(18)
C19 0.027(2) 0.014(2) 0.025(2) -0.0003(17) 0.0072(19) -0.0005(17)
C66 0.018(2) 0.022(2) 0.031(2) 0.0108(19) 0.0019(18) 0.0033(18)
C75 0.032(3) 0.033(3) 0.022(2) 0.003(2) 0.007(2) 0.004(2)
C50 0.021(2) 0.023(2) 0.021(2) 0.0016(18) 0.0021(17) -0.0007(18)
C28 0.027(2) 0.015(2) 0.027(2) 0.0012(18) -0.0087(19) -0.0033(18)
C3 0.023(2) 0.038(3) 0.029(3) -0.005(2) -0.0035(19) -0.010(2)
C52 0.026(2) 0.017(2) 0.037(3) 0.0010(19) -0.010(2) -0.0024(18)
C64 0.030(2) 0.016(2) 0.018(2) 0.0029(17) -0.0001(18) -0.0013(18)
C57 0.018(2) 0.039(3) 0.028(3) 0.003(2) -0.0047(19) -0.006(2)
C8 0.034(3) 0.027(2) 0.024(2) -0.002(2) 0.005(2) 0.007(2)
C5 0.029(2) 0.026(2) 0.023(2) -0.0002(19) -0.0012(19) 0.004(2)
C69 0.024(2) 0.021(2) 0.029(2) 0.0063(19) -0.0041(19) 0.0013(19)
C74 0.033(3) 0.031(3) 0.022(2) 0.005(2) -0.001(2) 0.000(2)
C22 0.053(3) 0.017(2) 0.036(3) 0.004(2) 0.019(3) 0.004(2)
C60 0.019(2) 0.012(2) 0.020(2) -0.0003(16) -0.0008(17) 0.0015(16)
C55 0.027(2) 0.037(3) 0.021(2) 0.005(2) 0.0041(19) -0.005(2)
C67 0.021(2) 0.025(2) 0.037(3) 0.010(2) 0.005(2) -0.0022(19)
C11 0.024(2) 0.034(3) 0.034(3) -0.010(2) 0.010(2) -0.004(2)
C62 0.052(3) 0.017(2) 0.025(2) -0.0037(19) 0.005(2) 0.004(2)
C73 0.025(2) 0.045(3) 0.025(2) 0.004(2) -0.004(2) 0.009(2)
C17 0.032(3) 0.020(2) 0.039(3) -0.006(2) -0.012(2) 0.010(2)
C63 0.043(3) 0.015(2) 0.025(2) 0.0007(18) -0.002(2) -0.001(2)
C2 0.024(2) 0.031(3) 0.023(2) 0.000(2) 0.0010(18) -0.007(2)
C13 0.022(2) 0.016(2) 0.017(2) 0.0009(16) 0.0000(17) 0.0000(17)
C21 0.043(3) 0.021(2) 0.031(3) 0.005(2) 0.006(2) 0.005(2)
C85 0.017(2) 0.031(3) 0.040(3) 0.009(2) -0.002(2) -0.0020(19)
C48 0.045(3) 0.016(2) 0.038(3) 0.006(2) -0.020(2) -0.008(2)
C51 0.030(3) 0.016(2) 0.040(3) 0.002(2) -0.008(2) 0.0017(19)
C10 0.041(3) 0.038(3) 0.026(3) -0.008(2) 0.014(2) -0.008(2)
C77 0.021(2) 0.040(3) 0.026(2) 0.000(2) -0.0019(19) 0.001(2)
C86 0.021(2) 0.031(3) 0.051(3) 0.002(2) -0.002(2) -0.005(2)
C9 0.045(3) 0.042(3) 0.024(3) 0.000(2) 0.007(2) 0.002(2)
C43 0.037(3) 0.031(3) 0.028(3) 0.000(2) -0.012(2) 0.004(2)
C49 0.046(3) 0.021(2) 0.041(3) 0.004(2) -0.023(2) -0.012(2)
C87 0.018(2) 0.035(3) 0.081(4) 0.008(3) 0.002(3) 0.001(2)
C39 0.056(4) 0.037(3) 0.037(3) 0.010(2) 0.023(3) 0.000(3)
C89 0.043(3) 0.064(4) 0.023(3) 0.012(3) -0.001(2) 0.009(3)
C32 0.067(4) 0.059(4) 0.023(3) -0.002(3) -0.006(3) -0.007(3)
C31 0.036(3) 0.046(3) 0.025(3) -0.005(2) -0.011(2) 0.002(2)
C84 0.033(3) 0.063(4) 0.040(3) 0.006(3) 0.013(2) -0.015(3)
C81 0.026(3) 0.049(3) 0.035(3) 0.005(2) 0.007(2) -0.012(2)
C35 0.051(4) 0.071(4) 0.032(3) -0.009(3) 0.022(3) -0.011(3)
C88 0.029(3) 0.076(4) 0.046(3) 0.015(3) -0.013(3) -0.018(3)
C92 0.049(7) 0.065(9) 0.023(6) 0.021(6) 0.006(5) -0.004(6)
C34 0.048(4) 0.097(6) 0.038(3) -0.006(4) -0.019(3) -0.019(4)
C38 0.049(4) 0.087(5) 0.045(4) -0.031(4) 0.024(3) -0.006(4)
C37 0.075(5) 0.099(6) 0.047(4) -0.015(4) 0.036(4) -0.044(5)
C83 0.059(4) 0.051(4) 0.056(4) 0.001(3) 0.018(3) -0.030(3)
C82 0.021(3) 0.108(6) 0.054(4) 0.015(4) 0.006(3) -0.012(3)
C78 0.016(4) 0.042(6) 0.056(8) 0.000(7) -0.010(6) 0.002(4)
C80 0.035(12) 0.048(8) 0.089(16) 0.024(10) -0.034(10) 0.006(8)
C36 0.088(6) 0.124(8) 0.034(4) 0.011(4) 0.033(4) 0.006(5)
C95 0.137(9) 0.077(6) 0.070(6) 0.007(5) -0.006(6) -0.011(6)
C41 0.066(10) 0.039(6) 0.035(6) 0.003(5) 0.014(6) -0.028(6)
C33 0.072(5) 0.074(5) 0.071(5) -0.023(4) -0.048(4) 0.032(4)
C98 0.079(5) 0.100(5) 0.077(5) 0.011(4) 0.005(4) 0.003(4)
C40 0.054(6) 0.041(5) 0.020(4) 0.004(4) 0.009(4) -0.013(4)
C79 0.040(7) 0.098(11) 0.028(5) 0.002(7) -0.009(5) 0.019(7)
C42 0.041(6) 0.098(10) 0.041(6) 0.019(6) 0.022(5) 0.021(6)
C91 0.073(9) 0.070(9) 0.047(6) 0.037(6) 0.005(7) 0.027(8)
C46 0.045(6) 0.081(8) 0.035(5) 0.000(5) -0.020(4) 0.014(6)
C93 0.190(14) 0.150(12) 0.086(8) 0.011(8) 0.017(8) -0.082(11)
C90 0.044(6) 0.089(9) 0.024(5) 0.002(6) -0.011(4) -0.008(6)
C94 0.172(15) 0.209(17) 0.121(11) 0.093(11) 0.007(10) 0.001(13)
C45 0.060(7) 0.086(9) 0.033(5) 0.018(6) -0.006(5) 0.008(6)
C99 0.125(6) 0.123(6) 0.065(5) -0.001(5) 0.022(5) 0.006(5)
C96 0.116(7) 0.164(7) 0.113(7) -0.038(6) -0.007(5) 0.010(6)
C97 0.120(7) 0.148(6) 0.102(6) 0.002(6) 0.010(5) 0.014(5)
C44 0.132(14) 0.046(7) 0.068(9) -0.013(6) -0.077(10) 0.009(8)
O1 0.190(7) 0.197(6) 0.175(7) 0.001(6) -0.021(6) -0.051(6)
C45A 0.058(9) 0.021(6) 0.032(7) 0.003(5) -0.016(7) 0.008(6)
C46A 0.041(8) 0.031(8) 0.036(8) -0.005(6) -0.021(6) 0.003(6)
C44A 0.066(10) 0.048(9) 0.018(6) -0.007(6) -0.010(6) 0.019(8)
C80A 0.032(16) 0.029(12) 0.08(2) -0.014(14) -0.021(12) 0.007(10)
C78A 0.044(11) 0.052(11) 0.055(13) 0.008(11) -0.030(11) -0.007(8)
C79A 0.028(8) 0.117(19) 0.018(7) 0.019(11) -0.002(6) 0.004(11)
C42A 0.053(11) 0.15(2) 0.072(13) 0.024(14) 0.027(10) -0.032(13)
C40A 0.16(2) 0.112(18) 0.070(14) -0.024(13) 0.061(15) -0.053(17)
C41A 0.08(2) 0.11(2) 0.10(2) 0.070(18) 0.047(16) 0.014(16)
C92A 0.107(19) 0.110(19) 0.047(13) 0.009(14) 0.009(13) 0.041(15)
C91A 0.105(16) 0.093(14) 0.063(12) 0.061(10) -0.028(13) -0.014(14)
C90A 0.074(12) 0.083(13) 0.040(9) 0.028(10) -0.019(8) -0.007(11)
Cl1 0.0903(17) 0.0675(15) 0.282(4) 0.030(2) 0.111(2) 0.0357(13)
O3 0.080(4) 0.080(4) 0.104(5) -0.021(3) -0.005(3) 0.006(3)

loop_
_atom_type_symbol
_atom_type_description
_atom_type_scat_dispersion_real
_atom_type_scat_dispersion_imag
_atom_type_scat_source
C C 0.0033 0.0016 'International Tables Vol C Tables 4.2.6.8 and 6.1.1.4'
H H 0.0000 0.0000 'International Tables Vol C Tables 4.2.6.8 and 6.1.1.4'
Au Au -2.0133 8.8022 'International Tables Vol C Tables 4.2.6.8 and 6.1.1.4'
Cl Cl 0.1484 0.1585 'International Tables Vol C Tables 4.2.6.8 and 6.1.1.4'
O O 0.0106 0.0060 'International Tables Vol C Tables 4.2.6.8 and 6.1.1.4'
P P 0.1023 0.0942 'International Tables Vol C Tables 4.2.6.8 and 6.1.1.4'

loop_
_geom_angle_atom_site_label_1
_geom_angle_atom_site_label_2
_geom_angle_atom_site_label_3
_geom_angle
_geom_angle_site_symmetry_1
P3 Au1 P4 85.11(4) .
P3 Au1 P2 134.19(4) .
P1 Au1 P3 118.59(4) .
P1 Au1 P4 133.33(4) .
P1 Au1 P2 86.58(4) .
P2 Au1 P4 105.34(4) .
C47 P3 Au1 117.91(14) .
C47 P3 C59 102.72(19) .
C53 P3 Au1 120.59(14) .
C53 P3 C47 105.33(19) .
C53 P3 C59 102.70(19) .
C59 P3 Au1 105.05(14) .
C71 P4 Au1 123.94(14) .
C71 P4 C65 106.2(2) .
C71 P4 C60 106.01(19) .
C65 P4 Au1 111.13(14) .
C65 P4 C60 103.09(19) .
C60 P4 Au1 104.52(14) .
C1 P1 Au1 118.92(14) .
C1 P1 C7 104.7(2) .
C1 P1 C13 105.5(2) .
C7 P1 Au1 117.53(15) .
C7 P1 C13 101.61(19) .
C13 P1 Au1 106.64(14) .
C25 P2 Au1 121.64(14) .
C25 P2 C14 104.83(19) .
C25 P2 C19 109.4(2) .
C14 P2 Au1 105.53(14) .
C19 P2 Au1 112.94(15) .
C19 P2 C14 99.7(2) .
C52 C47 P3 122.8(3) .
C52 C47 C48 117.5(4) .
C48 C47 P3 119.6(3) .
C54 C53 P3 122.0(3) .
C54 C53 C58 118.6(4) .
C58 C53 P3 119.4(3) .
C26 C25 P2 121.3(3) .
C26 C25 C30 117.9(4) .
C30 C25 P2 120.0(3) .
C72 C71 P4 117.8(3) .
C76 C71 P4 124.6(3) .
C76 C71 C72 117.6(4) .
C25 C26 H26 119.7 .
C27 C26 C25 120.7(4) .
C27 C26 H26 119.7 .
C14 C15 H15 120.0 .
C16 C15 H15 120.0 .
C16 C15 C14 120.0(4) .
C53 C54 H54 119.8 .
C53 C54 C55 120.4(4) .
C55 C54 H54 119.8 .
C71 C72 H72 119.5 .
C73 C72 C71 120.9(4) .
C73 C72 H72 119.5 .
C7 C12 H12 119.8 .
C11 C12 H12 119.8 .
C11 C12 C7 120.3(5) .
C26 C27 H27 119.0 .
C26 C27 C28 121.9(4) .
C28 C27 H27 119.0 .
C70 C65 P4 118.9(3) .
C66 C65 P4 122.9(3) .
C66 C65 C70 117.5(4) .
C1 C6 H6 120.0 .
C5 C6 H6 120.0 .
C5 C6 C1 120.0(4) .
C19 C20 H20 119.3 .
C21 C20 H20 119.3 .
C21 C20 C19 121.5(5) .
C6 C1 P1 122.7(3) .
C2 C1 P1 118.3(3) .
C2 C1 C6 118.7(4) .
C12 C7 P1 122.9(4) .
C8 C7 P1 118.1(3) .
C8 C7 C12 118.7(4) .
C53 C58 H58 119.7 .
C53 C58 C57 120.7(4) .
C57 C58 H58 119.7 .
C64 C59 P3 121.1(3) .
C64 C59 C60 119.8(4) .
C60 C59 P3 119.0(3) .
C25 C30 H30 119.6 .
C29 C30 C25 120.9(4) .
C29 C30 H30 119.6 .
C24 C23 H23 119.0 .
C24 C23 C22 122.1(5) .
C22 C23 H23 119.0 .
C23 C24 H24 120.1 .
C23 C24 C19 119.7(5) .
C19 C24 H24 120.1 .
C15 C14 P2 119.0(3) .
C13 C14 P2 120.8(3) .
C13 C14 C15 120.2(4) .
C71 C76 H76 119.4 .
C71 C76 C75 121.1(4) .
C75 C76 H76 119.4 .
C15 C16 H16 120.0 .
C17 C16 C15 120.0(4) .
C17 C16 H16 120.0 .
C65 C70 H70 119.5 .
C69 C70 C65 120.9(4) .
C69 C70 H70 119.5 .
C60 C61 H61 119.8 .
C62 C61 H61 119.8 .
C62 C61 C60 120.4(4) .
C3 C4 C5 117.0(4) .
C3 C4 C31 122.6(4) .
C5 C4 C31 120.5(5) .
C69 C68 C85 120.6(4) .
C67 C68 C69 116.7(4) .
C67 C68 C85 122.7(4) .
C57 C56 C81 120.4(4) .
C55 C56 C57 117.8(4) .
C55 C56 C81 121.7(4) .
C17 C18 H18 119.8 .
C17 C18 C13 120.5(4) .
C13 C18 H18 119.8 .
C30 C29 H29 119.3 .
C30 C29 C28 121.4(4) .
C28 C29 H29 119.3 .
C20 C19 P2 116.0(3) .
C20 C19 C24 118.4(4) .
C24 C19 P2 125.7(4) .
C65 C66 H66 119.4 .
C67 C66 C65 121.1(4) .
C67 C66 H66 119.4 .
C76 C75 H75 119.1 .
C76 C75 C74 121.8(4) .
C74 C75 H75 119.1 .
C51 C50 C77 121.6(4) .
C51 C50 C49 116.6(4) .
C49 C50 C77 121.8(4) .
C27 C28 C29 117.2(4) .
C27 C28 C43 121.8(4) .
C29 C28 C43 121.0(4) .
C4 C3 H3 119.1 .
C2 C3 C4 121.8(4) .
C2 C3 H3 119.1 .
C47 C52 H52 119.3 .
C51 C52 C47 121.5(4) .
C51 C52 H52 119.3 .
C59 C64 H64 119.7 .
C63 C64 C59 120.6(4) .
C63 C64 H64 119.7 .
C58 C57 C56 121.2(4) .
C58 C57 H57 119.4 .
C56 C57 H57 119.4 .
C7 C8 H8 119.7 .
C7 C8 C9 120.6(5) .
C9 C8 H8 119.7 .
C6 C5 C4 121.8(4) .
C6 C5 H5 119.1 .
C4 C5 H5 119.1 .
C70 C69 C68 121.8(4) .
C70 C69 H69 119.1 .
C68 C69 H69 119.1 .
C75 C74 C73 116.6(4) .
C75 C74 C89 122.6(5) .
C73 C74 C89 120.7(5) .
C23 C22 C21 117.5(5) .
C23 C22 C39 121.1(5) .
C21 C22 C39 121.4(5) .
C59 C60 P4 120.7(3) .
C59 C60 C61 119.0(4) .
C61 C60 P4 120.3(3) .
C54 C55 H55 119.4 .
C56 C55 C54 121.2(4) .
C56 C55 H55 119.4 .
C68 C67 H67 119.0 .
C66 C67 C68 121.9(4) .
C66 C67 H67 119.0 .
C12 C11 H11 119.4 .
C12 C11 C10 121.2(5) .
C10 C11 H11 119.4 .
C61 C62 H62 119.7 .
C61 C62 C63 120.7(4) .
C63 C62 H62 119.7 .
C72 C73 C74 121.9(4) .
C72 C73 H73 119.0 .
C74 C73 H73 119.0 .
C16 C17 H17 119.8 .
C18 C17 C16 120.4(4) .
C18 C17 H17 119.8 .
C64 C63 H63 120.2 .
C62 C63 C64 119.5(4) .
C62 C63 H63 120.2 .
C1 C2 H2 119.7 .
C3 C2 C1 120.6(4) .
C3 C2 H2 119.7 .
C14 C13 P1 120.2(3) .
C14 C13 C18 118.9(4) .
C18 C13 P1 120.8(3) .
C20 C21 C22 120.7(5) .
C20 C21 H21 119.6 .
C22 C21 H21 119.6 .
C68 C85 C88 110.3(4) .
C86 C85 C68 111.6(4) .
C86 C85 C87 109.7(4) .
C86 C85 C88 107.7(5) .
C87 C85 C68 108.0(4) .
C87 C85 C88 109.5(5) .
C47 C48 H48 119.6 .
C49 C48 C47 120.8(4) .
C49 C48 H48 119.6 .
C50 C51 H51 119.2 .
C52 C51 C50 121.6(4) .
C52 C51 H51 119.2 .
C11 C10 C35 119.7(5) .
C9 C10 C11 118.1(4) .
C9 C10 C35 122.2(5) .
C50 C77 C78 106.4(6) .
C50 C77 C80A 112.4(17) .
C50 C77 C79A 107.5(7) .
C80 C77 C50 112.6(11) .
C80 C77 C78 109.5(10) .
C80 C77 C79 113.6(13) .
C79 C77 C50 107.6(6) .
C79 C77 C78 106.7(8) .
C78A C77 C50 119.5(9) .
C78A C77 C80A 106.5(16) .
C78A C77 C79A 108.6(12) .
C79A C77 C80A 100.8(18) .
C85 C86 H86A 109.5 .
C85 C86 H86B 109.5 .
C85 C86 H86C 109.5 .
H86A C86 H86B 109.5 .
H86A C86 H86C 109.5 .
H86B C86 H86C 109.5 .
C8 C9 H9 119.5 .
C10 C9 C8 121.0(5) .
C10 C9 H9 119.5 .
C28 C43 C46 110.0(5) .
C28 C43 C46A 110.1(6) .
C28 C43 C44A 112.4(6) .
C45 C43 C28 108.5(6) .
C45 C43 C46 108.3(7) .
C44 C43 C28 107.7(5) .
C44 C43 C46 107.0(9) .
C44 C43 C45 115.3(9) .
C45A C43 C28 111.7(6) .
C45A C43 C46A 111.4(9) .
C45A C43 C44A 105.2(9) .
C46A C43 C44A 105.7(9) .
C50 C49 H49 119.0 .
C48 C49 C50 122.0(4) .
C48 C49 H49 119.0 .
C85 C87 H87A 109.5 .
C85 C87 H87B 109.5 .
C85 C87 H87C 109.5 .
H87A C87 H87B 109.5 .
H87A C87 H87C 109.5 .
H87B C87 H87C 109.5 .
C22 C39 C40 111.4(5) .
C22 C39 C42A 108.0(8) .
C41 C39 C22 109.6(7) .
C41 C39 C40 106.5(8) .
C42 C39 C22 109.1(6) .
C42 C39 C41 114.3(9) .
C42 C39 C40 105.9(8) .
C40A C39 C22 109.2(10) .
C40A C39 C42A 100.5(18) .
C40A C39 C41A 129(2) .
C41A C39 C22 109.1(14) .
C41A C39 C42A 98.1(17) .
C74 C89 C92 112.1(7) .
C74 C89 C90 106.0(6) .
C74 C89 C91A 107.3(11) .
C92 C89 C90 108.1(9) .
C91 C89 C74 110.3(7) .
C91 C89 C92 109.0(9) .
C91 C89 C90 111.2(9) .
C92A C89 C74 112.5(15) .
C92A C89 C91A 105.7(18) .
C90A C89 C74 115.7(9) .
C90A C89 C92A 112.1(18) .
C90A C89 C91A 102.3(14) .
H32A C32 H32B 109.5 .
H32A C32 H32C 109.5 .
H32B C32 H32C 109.5 .
C31 C32 H32A 109.5 .
C31 C32 H32B 109.5 .
C31 C32 H32C 109.5 .
C4 C31 C34 112.0(5) .
C32 C31 C4 109.0(4) .
C32 C31 C34 107.3(5) .
C32 C31 C33 111.0(6) .
C33 C31 C4 109.5(4) .
C33 C31 C34 107.9(6) .
H84A C84 H84B 109.5 .
H84A C84 H84C 109.5 .
H84B C84 H84C 109.5 .
C81 C84 H84A 109.5 .
C81 C84 H84B 109.5 .
C81 C84 H84C 109.5 .
C56 C81 C83 107.5(4) .
C84 C81 C56 111.7(4) .
C84 C81 C83 109.5(5) .
C84 C81 C82 108.7(5) .
C82 C81 C56 109.8(5) .
C82 C81 C83 109.6(5) .
C10 C35 C38 108.6(5) .
C37 C35 C10 109.2(5) .
C37 C35 C38 109.7(6) .
C37 C35 C36 108.9(7) .
C36 C35 C10 111.8(5) .
C36 C35 C38 108.8(6) .
C85 C88 H88A 109.5 .
C85 C88 H88B 109.5 .
C85 C88 H88C 109.5 .
H88A C88 H88B 109.5 .
H88A C88 H88C 109.5 .
H88B C88 H88C 109.5 .
C89 C92 H92A 109.5 .
C89 C92 H92B 109.5 .
C89 C92 H92C 109.5 .
H92A C92 H92B 109.5 .
H92A C92 H92C 109.5 .
H92B C92 H92C 109.5 .
C31 C34 H34A 109.5 .
C31 C34 H34B 109.5 .
C31 C34 H34C 109.5 .
H34A C34 H34B 109.5 .
H34A C34 H34C 109.5 .
H34B C34 H34C 109.5 .
C35 C38 H38A 109.5 .
C35 C38 H38B 109.5 .
C35 C38 H38C 109.5 .
H38A C38 H38B 109.5 .
H38A C38 H38C 109.5 .
H38B C38 H38C 109.5 .
C35 C37 H37A 109.5 .
C35 C37 H37B 109.5 .
C35 C37 H37C 109.5 .
H37A C37 H37B 109.5 .
H37A C37 H37C 109.5 .
H37B C37 H37C 109.5 .
C81 C83 H83A 109.5 .
C81 C83 H83B 109.5 .
C81 C83 H83C 109.5 .
H83A C83 H83B 109.5 .
H83A C83 H83C 109.5 .
H83B C83 H83C 109.5 .
C81 C82 H82A 109.5 .
C81 C82 H82B 109.5 .
C81 C82 H82C 109.5 .
H82A C82 H82B 109.5 .
H82A C82 H82C 109.5 .
H82B C82 H82C 109.5 .
C77 C78 H78A 109.5 .
C77 C78 H78B 109.5 .
C77 C78 H78C 109.5 .
H78A C78 H78B 109.5 .
H78A C78 H78C 109.5 .
H78B C78 H78C 109.5 .
C77 C80 H80A 109.5 .
C77 C80 H80B 109.5 .
C77 C80 H80C 109.5 .
H80A C80 H80B 109.5 .
H80A C80 H80C 109.5 .
H80B C80 H80C 109.5 .
C35 C36 H36A 109.5 .
C35 C36 H36B 109.5 .
C35 C36 H36C 109.5 .
H36A C36 H36B 109.5 .
H36A C36 H36C 109.5 .
H36B C36 H36C 109.5 .
C95 C95 H95A 109.1 3_665
C95 C95 H95B 109.1 3_665
C95 C95 C94 112.7(11) 3_665
H95A C95 H95B 107.8 .
C94 C95 H95A 109.1 .
C94 C95 H95B 109.1 .
C39 C41 H41A 109.5 .
C39 C41 H41B 109.5 .
C39 C41 H41C 109.5 .
H41A C41 H41B 109.5 .
H41A C41 H41C 109.5 .
H41B C41 H41C 109.5 .
C31 C33 H33A 109.5 .
C31 C33 H33B 109.5 .
C31 C33 H33C 109.5 .
H33A C33 H33B 109.5 .
H33A C33 H33C 109.5 .
H33B C33 H33C 109.5 .
H98A C98 H98B 108.0 .
C99 C98 H98A 109.3 .
C99 C98 H98B 109.3 .
C97 C98 H98A 109.3 .
C97 C98 H98B 109.3 .
C97 C98 C99 111.6(10) .
C39 C40 H40A 109.5 .
C39 C40 H40B 109.5 .
C39 C40 H40C 109.5 .
H40A C40 H40B 109.5 .
H40A C40 H40C 109.5 .
H40B C40 H40C 109.5 .
C77 C79 H79A 109.5 .
C77 C79 H79B 109.5 .
C77 C79 H79C 109.5 .
H79A C79 H79B 109.5 .
H79A C79 H79C 109.5 .
H79B C79 H79C 109.5 .
C39 C42 H42A 109.5 .
C39 C42 H42B 109.5 .
C39 C42 H42C 109.5 .
H42A C42 H42B 109.5 .
H42A C42 H42C 109.5 .
H42B C42 H42C 109.5 .
C89 C91 H91A 109.5 .
C89 C91 H91B 109.5 .
C89 C91 H91C 109.5 .
H91A C91 H91B 109.5 .
H91A C91 H91C 109.5 .
H91B C91 H91C 109.5 .
C43 C46 H46A 109.5 .
C43 C46 H46B 109.5 .
C43 C46 H46C 109.5 .
H46A C46 H46B 109.5 .
H46A C46 H46C 109.5 .
H46B C46 H46C 109.5 .
H93A C93 H93B 109.5 .
H93A C93 H93C 109.5 .
H93B C93 H93C 109.5 .
C94 C93 H93A 109.5 .
C94 C93 H93B 109.5 .
C94 C93 H93C 109.5 .
C89 C90 H90A 109.5 .
C89 C90 H90B 109.5 .
C89 C90 H90C 109.5 .
H90A C90 H90B 109.5 .
H90A C90 H90C 109.5 .
H90B C90 H90C 109.5 .
C95 C94 H94A 111.0 .
C95 C94 H94B 111.0 .
C93 C94 C95 104.0(13) .
C93 C94 H94A 111.0 .
C93 C94 H94B 111.0 .
H94A C94 H94B 109.0 .
C43 C45 H45A 109.5 .
C43 C45 H45B 109.5 .
C43 C45 H45C 109.5 .
H45A C45 H45B 109.5 .
H45A C45 H45C 109.5 .
H45B C45 H45C 109.5 .
C98 C99 H99A 111.2 .
C98 C99 H99B 111.2 .
C98 C99 O1 103.0(10) .
H99A C99 H99B 109.1 .
O1 C99 H99A 111.2 .
O1 C99 H99B 111.2 .
H96A C96 H96B 107.5 .
C97 C96 H96A 108.4 .
C97 C96 H96B 108.4 .
C97 C96 O1 115.5(11) .
O1 C96 H96A 108.4 .
O1 C96 H96B 108.4 .
C98 C97 H97A 111.8 .
C98 C97 H97B 111.8 .
C96 C97 C98 99.9(11) .
C96 C97 H97A 111.8 .
C96 C97 H97B 111.8 .
H97A C97 H97B 109.5 .
C43 C44 H44A 109.5 .
C43 C44 H44B 109.5 .
C43 C44 H44C 109.5 .
H44A C44 H44B 109.5 .
H44A C44 H44C 109.5 .
H44B C44 H44C 109.5 .
C99 O1 C96 95.4(9) .
C43 C45A H45D 109.5 .
C43 C45A H45E 109.5 .
C43 C45A H45F 109.5 .
H45D C45A H45E 109.5 .
H45D C45A H45F 109.5 .
H45E C45A H45F 109.5 .
C43 C46A H46D 109.5 .
C43 C46A H46E 109.5 .
C43 C46A H46F 109.5 .
H46D C46A H46E 109.5 .
H46D C46A H46F 109.5 .
H46E C46A H46F 109.5 .
C43 C44A H44D 109.5 .
C43 C44A H44E 109.5 .
C43 C44A H44F 109.5 .
H44D C44A H44E 109.5 .
H44D C44A H44F 109.5 .
H44E C44A H44F 109.5 .
C77 C80A H80D 109.5 .
C77 C80A H80E 109.5 .
C77 C80A H80F 109.5 .
H80D C80A H80E 109.5 .
H80D C80A H80F 109.5 .
H80E C80A H80F 109.5 .
C77 C78A H78D 109.5 .
C77 C78A H78E 109.5 .
C77 C78A H78F 109.5 .
H78D C78A H78E 109.5 .
H78D C78A H78F 109.5 .
H78E C78A H78F 109.5 .
C77 C79A H79D 109.5 .
C77 C79A H79E 109.5 .
C77 C79A H79F 109.5 .
H79D C79A H79E 109.5 .
H79D C79A H79F 109.5 .
H79E C79A H79F 109.5 .
C39 C42A H42D 109.5 .
C39 C42A H42E 109.5 .
C39 C42A H42F 109.5 .
H42D C42A H42E 109.5 .
H42D C42A H42F 109.5 .
H42E C42A H42F 109.5 .
C39 C40A H40D 109.5 .
C39 C40A H40E 109.5 .
C39 C40A H40F 109.5 .
H40D C40A H40E 109.5 .
H40D C40A H40F 109.5 .
H40E C40A H40F 109.5 .
C39 C41A H41D 109.5 .
C39 C41A H41E 109.5 .
C39 C41A H41F 109.5 .
H41D C41A H41E 109.5 .
H41D C41A H41F 109.5 .
H41E C41A H41F 109.5 .
C89 C92A H92D 109.5 .
C89 C92A H92E 109.5 .
C89 C92A H92F 109.5 .
H92D C92A H92E 109.5 .
H92D C92A H92F 109.5 .
H92E C92A H92F 109.5 .
C89 C91A H91D 109.5 .
C89 C91A H91E 109.5 .
C89 C91A H91F 109.5 .
H91D C91A H91E 109.5 .
H91D C91A H91F 109.5 .
H91E C91A H91F 109.5 .
C89 C90A H90D 109.5 .
C89 C90A H90E 109.5 .
C89 C90A H90F 109.5 .
H90D C90A H90E 109.5 .
H90D C90A H90F 109.5 .
H90E C90A H90F 109.5 .

loop_
_geom_bond_atom_site_label_1
_geom_bond_atom_site_label_2
_geom_bond_distance
_geom_bond_site_symmetry_2
Au1 P3 2.3718(11) .
Au1 P4 2.4115(11) .
Au1 P1 2.3602(11) .
Au1 P2 2.3983(11) .
P3 C47 1.822(4) .
P3 C53 1.820(4) .
P3 C59 1.842(4) .
P4 C71 1.817(4) .
P4 C65 1.826(4) .
P4 C60 1.832(4) .
P1 C1 1.815(4) .
P1 C7 1.821(4) .
P1 C13 1.837(4) .
P2 C25 1.809(4) .
P2 C14 1.835(4) .
P2 C19 1.825(4) .
C47 C52 1.386(6) .
C47 C48 1.386(6) .
C53 C54 1.386(6) .
C53 C58 1.387(6) .
C25 C26 1.397(6) .
C25 C30 1.400(6) .
C71 C72 1.399(6) .
C71 C76 1.385(6) .
C26 H26 0.9500 .
C26 C27 1.379(6) .
C15 H15 0.9500 .
C15 C14 1.401(6) .
C15 C16 1.388(7) .
C54 H54 0.9500 .
C54 C55 1.396(6) .
C72 H72 0.9500 .
C72 C73 1.379(7) .
C12 H12 0.9500 .
C12 C7 1.399(6) .
C12 C11 1.383(7) .
C27 H27 0.9500 .
C27 C28 1.393(7) .
C65 C70 1.398(6) .
C65 C66 1.387(6) .
C6 H6 0.9500 .
C6 C1 1.390(6) .
C6 C5 1.388(6) .
C20 H20 0.9500 .
C20 C19 1.392(7) .
C20 C21 1.385(7) .
C1 C2 1.388(6) .
C7 C8 1.385(7) .
C58 H58 0.9500 .
C58 C57 1.388(7) .
C59 C64 1.396(6) .
C59 C60 1.397(6) .
C30 H30 0.9500 .
C30 C29 1.382(6) .
C23 H23 0.9500 .
C23 C24 1.393(7) .
C23 C22 1.393(8) .
C24 H24 0.9500 .
C24 C19 1.397(7) .
C14 C13 1.395(6) .
C76 H76 0.9500 .
C76 C75 1.388(7) .
C16 H16 0.9500 .
C16 C17 1.383(7) .
C70 H70 0.9500 .
C70 C69 1.382(6) .
C61 H61 0.9500 .
C61 C60 1.400(6) .
C61 C62 1.381(7) .
C4 C3 1.391(7) .
C4 C5 1.396(7) .
C4 C31 1.530(6) .
C68 C69 1.397(6) .
C68 C67 1.387(7) .
C68 C85 1.536(6) .
C56 C57 1.391(7) .
C56 C55 1.387(7) .
C56 C81 1.542(6) .
C18 H18 0.9500 .
C18 C17 1.383(7) .
C18 C13 1.404(6) .
C29 H29 0.9500 .
C29 C28 1.401(6) .
C66 H66 0.9500 .
C66 C67 1.386(7) .
C75 H75 0.9500 .
C75 C74 1.393(7) .
C50 C51 1.389(6) .
C50 C77 1.529(6) .
C50 C49 1.392(7) .
C28 C43 1.529(6) .
C3 H3 0.9500 .
C3 C2 1.379(7) .
C52 H52 0.9500 .
C52 C51 1.375(7) .
C64 H64 0.9500 .
C64 C63 1.383(6) .
C57 H57 0.9500 .
C8 H8 0.9500 .
C8 C9 1.399(7) .
C5 H5 0.9500 .
C69 H69 0.9500 .
C74 C73 1.397(7) .
C74 C89 1.535(7) .
C22 C21 1.397(8) .
C22 C39 1.537(7) .
C55 H55 0.9500 .
C67 H67 0.9500 .
C11 H11 0.9500 .
C11 C10 1.400(8) .
C62 H62 0.9500 .
C62 C63 1.383(7) .
C73 H73 0.9500 .
C17 H17 0.9500 .
C63 H63 0.9500 .
C2 H2 0.9500 .
C21 H21 0.9500 .
C85 C86 1.531(7) .
C85 C87 1.534(8) .
C85 C88 1.537(8) .
C48 H48 0.9500 .
C48 C49 1.379(7) .
C51 H51 0.9500 .
C10 C9 1.383(8) .
C10 C35 1.536(7) .
C77 C78 1.558(13) .
C77 C80 1.47(3) .
C77 C79 1.524(13) .
C77 C80A 1.58(4) .
C77 C78A 1.47(2) .
C77 C79A 1.572(17) .
C86 H86A 0.9800 .
C86 H86B 0.9800 .
C86 H86C 0.9800 .
C9 H9 0.9500 .
C43 C46 1.563(11) .
C43 C45 1.507(12) .
C43 C44 1.472(12) .
C43 C45A 1.489(13) .
C43 C46A 1.538(15) .
C43 C44A 1.625(15) .
C49 H49 0.9500 .
C87 H87A 0.9800 .
C87 H87B 0.9800 .
C87 H87C 0.9800 .
C39 C41 1.508(16) .
C39 C40 1.601(11) .
C39 C42 1.485(12) .
C39 C42A 1.73(2) .
C39 C40A 1.40(3) .
C39 C41A 1.41(3) .
C89 C92 1.538(18) .
C89 C91 1.471(16) .
C89 C90 1.573(13) .
C89 C92A 1.52(4) .
C89 C91A 1.60(3) .
C89 C90A 1.48(2) .
C32 H32A 0.9800 .
C32 H32B 0.9800 .
C32 H32C 0.9800 .
C32 C31 1.510(8) .
C31 C34 1.537(9) .
C31 C33 1.523(9) .
C84 H84A 0.9800 .
C84 H84B 0.9800 .
C84 H84C 0.9800 .
C84 C81 1.527(8) .
C81 C83 1.544(9) .
C81 C82 1.534(8) .
C35 C38 1.538(10) .
C35 C37 1.523(9) .
C35 C36 1.530(11) .
C88 H88A 0.9800 .
C88 H88B 0.9800 .
C88 H88C 0.9800 .
C92 H92A 0.9800 .
C92 H92B 0.9800 .
C92 H92C 0.9800 .
C34 H34A 0.9800 .
C34 H34B 0.9800 .
C34 H34C 0.9800 .
C38 H38A 0.9800 .
C38 H38B 0.9800 .
C38 H38C 0.9800 .
C37 H37A 0.9800 .
C37 H37B 0.9800 .
C37 H37C 0.9800 .
C83 H83A 0.9800 .
C83 H83B 0.9800 .
C83 H83C 0.9800 .
C82 H82A 0.9800 .
C82 H82B 0.9800 .
C82 H82C 0.9800 .
C78 H78A 0.9800 .
C78 H78B 0.9800 .
C78 H78C 0.9800 .
C80 H80A 0.9800 .
C80 H80B 0.9800 .
C80 H80C 0.9800 .
C36 H36A 0.9800 .
C36 H36B 0.9800 .
C36 H36C 0.9800 .
C95 C95 1.594(19) 3_665
C95 H95A 0.9900 .
C95 H95B 0.9900 .
C95 C94 1.620(17) .
C41 H41A 0.9800 .
C41 H41B 0.9800 .
C41 H41C 0.9800 .
C33 H33A 0.9800 .
C33 H33B 0.9800 .
C33 H33C 0.9800 .
C98 H98A 0.9900 .
C98 H98B 0.9900 .
C98 C99 1.516(14) .
C98 C97 1.449(14) .
C40 H40A 0.9800 .
C40 H40B 0.9800 .
C40 H40C 0.9800 .
C79 H79A 0.9800 .
C79 H79B 0.9800 .
C79 H79C 0.9800 .
C42 H42A 0.9800 .
C42 H42B 0.9800 .
C42 H42C 0.9800 .
C91 H91A 0.9800 .
C91 H91B 0.9800 .
C91 H91C 0.9800 .
C46 H46A 0.9800 .
C46 H46B 0.9800 .
C46 H46C 0.9800 .
C93 H93A 0.9800 .
C93 H93B 0.9800 .
C93 H93C 0.9800 .
C93 C94 1.433(18) .
C90 H90A 0.9800 .
C90 H90B 0.9800 .
C90 H90C 0.9800 .
C94 H94A 0.9900 .
C94 H94B 0.9900 .
C45 H45A 0.9800 .
C45 H45B 0.9800 .
C45 H45C 0.9800 .
C99 H99A 0.9900 .
C99 H99B 0.9900 .
C99 O1 1.555(15) .
C96 H96A 0.9900 .
C96 H96B 0.9900 .
C96 C97 1.428(16) .
C96 O1 1.653(17) .
C97 H97A 0.9900 .
C97 H97B 0.9900 .
C44 H44A 0.9800 .
C44 H44B 0.9800 .
C44 H44C 0.9800 .
C45A H45D 0.9800 .
C45A H45E 0.9800 .
C45A H45F 0.9800 .
C46A H46D 0.9800 .
C46A H46E 0.9800 .
C46A H46F 0.9800 .
C44A H44D 0.9800 .
C44A H44E 0.9800 .
C44A H44F 0.9800 .
C80A H80D 0.9800 .
C80A H80E 0.9800 .
C80A H80F 0.9800 .
C78A H78D 0.9800 .
C78A H78E 0.9800 .
C78A H78F 0.9800 .
C79A H79D 0.9800 .
C79A H79E 0.9800 .
C79A H79F 0.9800 .
C42A H42D 0.9800 .
C42A H42E 0.9800 .
C42A H42F 0.9800 .
C40A H40D 0.9800 .
C40A H40E 0.9800 .
C40A H40F 0.9800 .
C41A H41D 0.9800 .
C41A H41E 0.9800 .
C41A H41F 0.9800 .
C92A H92D 0.9800 .
C92A H92E 0.9800 .
C92A H92F 0.9800 .
C91A H91D 0.9800 .
C91A H91E 0.9800 .
C91A H91F 0.9800 .
C90A H90D 0.9800 .
C90A H90E 0.9800 .
C90A H90F 0.9800 .

loop_
_smtbx_masks_void_nr
_smtbx_masks_void_average_x
_smtbx_masks_void_average_y
_smtbx_masks_void_average_z
_smtbx_masks_void_volume
_smtbx_masks_void_count_electrons
1 -0.031 0.227 0.955 8.8 0.0
2 0.000 0.500 0.500 160.1 33.0
3 0.031 0.773 0.045 8.8 0.0
4 0.218 0.310 0.677 43.3 10.9
5 0.282 0.810 0.823 43.3 11.1
6 0.500 0.000 0.000 160.1 33.0
7 0.469 0.273 0.455 8.8 0.0
8 0.531 0.727 0.545 8.8 0.0
9 0.718 0.190 0.177 43.3 10.9
10 0.782 0.690 0.323 43.3 11.1
